data_1540839
loop_
_publ_author_name
'Wannagat, U.'
'Flindt, R.'
'Doerrenbach, F.'
'Buerger, H.'
'Brauer, D.J.'

_publ_section_title
;
 On the crystalline products from the reaction of silicon tetrachloride
 with nitrogen in a glow discharge. Single x-ray structure determination
 of N (Si Cl3)3 and Cl3 Si N (Si Cl2)2 N Si Cl3
;
_journal_name_full 'Zeitschrift fuer Anorganische und Allgemeine Chemie'
_journal_page_first 33
_journal_page_last 46
_journal_volume 572
_journal_year 1989
_chemical_formula_sum 'Cl9 N Si3'
_chemical_name_systematic 'N (Si Cl3)3'
_space_group_IT_number 2
_symmetry_space_group_name_Hall '-P 1'
_symmetry_space_group_name_H-M 'P -1'
_cell_angle_alpha 93.51
_cell_angle_beta 99.29
_cell_angle_gamma 111.57
_cell_formula_units_Z 2
_cell_length_a 6.536
_cell_length_b 8.535
_cell_length_c 14.136
_cell_volume 717.458
_citation_journal_id_ASTM ZAACAB
_cod_data_source_file Wannagat_ZAACAB_1989_1188.cif
_cod_data_source_block Cl9N1Si3
_cod_original_cell_volume 717.4575
_cod_original_formula_sum 'Cl9 N1 Si3'
_cod_database_code 1540839

loop_
_symmetry_equiv_pos_as_xyz
x,y,z
-x,-y,-z

loop_
_atom_site_label
_atom_site_type_symbol
_atom_site_fract_x
_atom_site_fract_y
_atom_site_fract_z
_atom_site_occupancy
_atom_site_U_iso_or_equiv
Si4 Si+4 0.0454 0.8853 0.1661 0.5 0.0
Cl4 Cl-1 0.388 0.0205 0.3815 1 0.0
Cl8 Cl-1 -0.1742 0.7853 0.03955 1 0.0
Si2 Si+4 0.1432 0.7832 0.3629 0.5 0.0
Si1 Si+4 -0.0037 0.6355 0.3538 0.5 0.0
Cl7 Cl-1 -0.1623 0.4154 0.09799 1 0.0
Cl1 Cl-1 -0.0601 0.7728 0.46074 1 0.0
Si3 Si+4 0.1759 0.9418 0.2528 0.5 0.0
Cl6 Cl-1 0.0079 0.0958 0.227 1 0.0
Cl9 Cl-1 -0.522 0.5586 0.1681 1 0.0
Si5 Si+4 -0.2066 0.6287 0.1462 0.5 0.0
Cl5 Cl-1 0.3596 0.9571 0.1452 1 0.0
Cl2 Cl-1 0.2903 0.6141 0.39544 1 0.0
Cl3 Cl-1 -0.2506 0.3987 0.32487 1 0.0
Si6 Si+4 -0.2254 0.537 0.2086 0.5 0.0
N1 N-3 -0.0084 0.7336 0.2477 1 0.0
